data_4304200
loop_
_publ_author_name
'Alexander M. Kirillov'
'Yauhen Y. Karabach'
'Matti Haukka'
'M. F\'atima C. Guedes da Silva'
'Joaquin Sanchiz'
'Maximilian N. Kopylovich'
'Armando J. L. Pombeiro'

_publ_section_title
;
Self-Assembled Copper(II) Coordination Polymers Derived from
Aminopolyalcohols and Benzenepolycarboxylates: Structural and Magnetic
Properties
;
_journal_name_full 'Inorganic Chemistry'
_journal_page_first 162
_journal_page_last 175
_journal_paper_doi 10.1021/ic701669x
_journal_volume 47
_journal_year 2008
_chemical_formula_moiety 'C20 H32 Cu2 N2 O1O, H2 O'
_chemical_formula_sum 'C20 H34 Cu2 N2 O11'
_chemical_formula_weight 605.57
_chemical_name_systematic
;
 ?
;
_space_group_IT_number 61
_symmetry_cell_setting orthorhombic
_symmetry_space_group_name_Hall '-P 2ac 2ab'
_symmetry_space_group_name_H-M 'P b c a'
_atom_sites_solution_hydrogens geom
_atom_sites_solution_primary direct
_atom_sites_solution_secondary difmap
_audit_creation_method SHELXL-97
_cell_angle_alpha 90.00
_cell_angle_beta 90.00
_cell_angle_gamma 90.00
_cell_formula_units_Z 8
_cell_length_a 13.8183(6)
_cell_length_b 13.5374(7)
_cell_length_c 25.9622(12)
_cell_measurement_reflns_used 6879
_cell_measurement_temperature 150(2)
_cell_measurement_theta_max 27.10
_cell_measurement_theta_min 2.63
_cell_volume 4856.6(4)
_computing_cell_refinement 'Bruker SMART'
_computing_data_collection 'Bruker SMART'
_computing_data_reduction 'Bruker SAINT'
_computing_structure_refinement 'SHELXL-97 (Sheldrick, 1997)'
_diffrn_ambient_temperature 150(2)
_diffrn_measured_fraction_theta_full 0.999
_diffrn_measured_fraction_theta_max 0.999
_diffrn_measurement_device_type 'CCD area detector'
_diffrn_measurement_method 'phi and omega scans'
_diffrn_radiation_monochromator graphite
_diffrn_radiation_source 'fine-focus sealed tube'
_diffrn_radiation_type MoK\a
_diffrn_radiation_wavelength 0.71069
_diffrn_reflns_av_R_equivalents 0.0606
_diffrn_reflns_av_sigmaI/netI 0.0369
_diffrn_reflns_limit_h_max 14
_diffrn_reflns_limit_h_min -16
_diffrn_reflns_limit_k_max 16
_diffrn_reflns_limit_k_min -16
_diffrn_reflns_limit_l_max 31
_diffrn_reflns_limit_l_min -31
_diffrn_reflns_number 30195
_diffrn_reflns_theta_full 25.35
_diffrn_reflns_theta_max 25.35
_diffrn_reflns_theta_min 2.63
_exptl_absorpt_coefficient_mu 1.813
_exptl_absorpt_correction_T_max 0.9821
_exptl_absorpt_correction_T_min 0.8836
_exptl_absorpt_correction_type multi-scan
_exptl_absorpt_process_details SADABS
_exptl_crystal_colour blue
_exptl_crystal_density_diffrn 1.656
_exptl_crystal_density_method 'not measured'
_exptl_crystal_description plate
_exptl_crystal_F_000 2512
_exptl_crystal_size_max 0.07
_exptl_crystal_size_mid 0.05
_exptl_crystal_size_min 0.01
_refine_diff_density_max 0.568
_refine_diff_density_min -0.298
_refine_diff_density_rms 0.071
_refine_ls_extinction_method none
_refine_ls_goodness_of_fit_ref 0.981
_refine_ls_hydrogen_treatment mixed
_refine_ls_matrix_type full
_refine_ls_number_parameters 340
_refine_ls_number_reflns 4451
_refine_ls_number_restraints 0
_refine_ls_restrained_S_all 0.981
_refine_ls_R_factor_all 0.0436
_refine_ls_R_factor_gt 0.0301
_refine_ls_shift/su_max 0.035
_refine_ls_shift/su_mean 0.002
_refine_ls_structure_factor_coef Fsqd
_refine_ls_weighting_details 'calc w=1/[\s^2^(Fo^2^)+(0.0297P)^2^+3.8877P] where P=(Fo^2^+2Fc^2^)/3'
_refine_ls_weighting_scheme calc
_refine_ls_wR_factor_gt 0.0658
_refine_ls_wR_factor_ref 0.0696
_reflns_number_gt 3603
_reflns_number_total 4451
_reflns_threshold_expression >2sigma(I)
_cod_data_source_file ic701669x-file002.cif
_cod_data_source_block jk465ort
_cod_depositor_comments
;
The following automatic conversions were performed:
'_symmetry_cell_setting' value 'Orthorhombic' changed to 'orthorhombic'
according to '/home/saulius/struct/CIF-dictionaries/cif_core.dic'
dictionary named 'cif_core.dic' version 2.4.1 from 2010-06-29.

Automatic conversion script
Id: cif_fix_enum 1527 2010-12-29 10:47:43Z saulius 
;
_cod_database_code 4304200

loop_
_symmetry_equiv_pos_as_xyz
'x, y, z'
'-x+1/2, -y, z+1/2'
'x+1/2, -y+1/2, -z'
'-x, y+1/2, -z+1/2'
'-x, -y, -z'
'x-1/2, y, -z-1/2'
'-x-1/2, y-1/2, z'
'x, -y-1/2, z-1/2'

loop_
_atom_site_label
_atom_site_type_symbol
_atom_site_fract_x
_atom_site_fract_y
_atom_site_fract_z
_atom_site_U_iso_or_equiv
_atom_site_adp_type
_atom_site_occupancy
_atom_site_symmetry_multiplicity
_atom_site_calc_flag
_atom_site_refinement_flags
_atom_site_disorder_assembly
_atom_site_disorder_group
C1 C 0.27598(19) 0.2738(2) 0.97239(10) 0.0205(6) Uani 1 1 d . . .
C2 C 0.28167(18) 0.3162(2) 0.91868(9) 0.0185(6) Uani 1 1 d . . .
C3 C 0.26262(19) 0.4153(2) 0.90908(10) 0.0210(6) Uani 1 1 d . . .
H3 H 0.2459 0.4581 0.9367 0.025 Uiso 1 1 calc R . .
C4 C 0.2680(2) 0.4517(2) 0.85913(10) 0.0242(6) Uani 1 1 d . . .
H4 H 0.2544 0.5194 0.8526 0.029 Uiso 1 1 calc R . .
C5 C 0.29322(18) 0.3895(2) 0.81873(10) 0.0212(6) Uani 1 1 d . . .
H5 H 0.2974 0.4149 0.7847 0.025 Uiso 1 1 calc R . .
C6 C 0.31228(18) 0.2904(2) 0.82772(9) 0.0173(6) Uani 1 1 d . . .
C7 C 0.30592(18) 0.2545(2) 0.87782(9) 0.0167(6) Uani 1 1 d . . .
H7 H 0.3184 0.1866 0.8842 0.020 Uiso 1 1 calc R . .
C8 C 0.33721(19) 0.2204(2) 0.78476(10) 0.0194(6) Uani 1 1 d . . .
C11 C 0.03016(19) 0.3379(2) 1.05321(10) 0.0232(6) Uani 1 1 d . . .
H11A H -0.0385 0.3184 1.0571 0.028 Uiso 1 1 calc R . .
H11B H 0.0451 0.3397 1.0159 0.028 Uiso 1 1 calc R . .
C12 C 0.0441(2) 0.4401(2) 1.07555(11) 0.0261(6) Uani 1 1 d . . .
H12A H 0.0077 0.4894 1.0551 0.031 Uiso 1 1 calc R . .
H12B H 0.0205 0.4422 1.1115 0.031 Uiso 1 1 calc R . .
C13 C 0.0634(2) 0.2546(2) 0.63349(10) 0.0207(6) Uani 1 1 d . . .
H13A H 0.0258 0.1971 0.6460 0.025 Uiso 1 1 calc R . .
H13B H 0.0213 0.3136 0.6355 0.025 Uiso 1 1 calc R . .
C14 C 0.15196(18) 0.2694(2) 0.66759(10) 0.0199(6) Uani 1 1 d . . .
H14A H 0.1824 0.3341 0.6603 0.024 Uiso 1 1 calc R . .
H14B H 0.1332 0.2676 0.7044 0.024 Uiso 1 1 calc R . .
C15 C 0.0862(2) 0.16990(19) 1.04811(11) 0.0225(6) Uani 1 1 d . . .
H15A H 0.0994 0.1853 1.0115 0.027 Uiso 1 1 calc R . .
H15B H 0.0193 0.1440 1.0504 0.027 Uiso 1 1 calc R . .
C16 C 0.15553(19) 0.0906(2) 1.06566(11) 0.0255(6) Uani 1 1 d . . .
H16A H 0.1335 0.0635 1.0991 0.031 Uiso 1 1 calc R . .
H16B H 0.1558 0.0360 1.0403 0.031 Uiso 1 1 calc R . .
C21 C 0.53169(19) 0.1518(2) 0.61854(10) 0.0231(6) Uani 1 1 d . . .
H21A H 0.5463 0.0802 0.6178 0.028 Uiso 1 1 calc R . .
H21B H 0.5909 0.1878 0.6082 0.028 Uiso 1 1 calc R . .
C22 C 0.45078(18) 0.1741(2) 0.58025(10) 0.0220(6) Uani 1 1 d . . .
H22A H 0.4493 0.2456 0.5722 0.026 Uiso 1 1 calc R . .
H22B H 0.4615 0.1372 0.5478 0.026 Uiso 1 1 calc R . .
C23 C 0.54645(19) 0.2780(2) 0.68740(11) 0.0224(6) Uani 1 1 d . . .
H23A H 0.6179 0.2727 0.6869 0.027 Uiso 1 1 calc R . .
H23B H 0.5265 0.2934 0.7231 0.027 Uiso 1 1 calc R . .
C24 C 0.51610(19) 0.3619(2) 0.65273(11) 0.0258(6) Uani 1 1 d . . .
H24A H 0.5355 0.4255 0.6685 0.031 Uiso 1 1 calc R . .
H24B H 0.5495 0.3558 0.6191 0.031 Uiso 1 1 calc R . .
C25 C 0.53681(19) 0.1060(2) 0.71014(10) 0.0222(6) Uani 1 1 d . . .
H25A H 0.5297 0.1336 0.7453 0.027 Uiso 1 1 calc R . .
H25B H 0.6064 0.0926 0.7044 0.027 Uiso 1 1 calc R . .
C26 C 0.4819(2) 0.0094(2) 0.70730(11) 0.0264(7) Uani 1 1 d . . .
H26A H 0.4931 -0.0213 0.6732 0.032 Uiso 1 1 calc R . .
H26B H 0.5072 -0.0362 0.7339 0.032 Uiso 1 1 calc R . .
N1 N 0.09261(15) 0.26246(16) 1.07854(8) 0.0176(5) Uani 1 1 d . . .
N2 N 0.50418(15) 0.18142(16) 0.67220(8) 0.0184(5) Uani 1 1 d . . .
O1A O 0.25245(14) 0.33406(14) 1.00740(7) 0.0231(4) Uani 1 1 d . . .
O1B O 0.29466(15) 0.18456(15) 0.97824(7) 0.0319(5) Uani 1 1 d . . .
O8A O 0.35318(16) 0.13262(15) 0.79611(7) 0.0345(5) Uani 1 1 d . . .
O8B O 0.34018(13) 0.25736(14) 0.73977(7) 0.0213(4) Uani 1 1 d . . .
O10 O 0.17837(18) 0.00547(18) 0.69698(8) 0.0273(5) Uani 1 1 d . . .
O12 O 0.14384(15) 0.46046(16) 1.07380(9) 0.0312(5) Uani 1 1 d . . .
O14 O 0.21752(12) 0.19135(13) 0.65624(6) 0.0153(4) Uani 1 1 d . . .
O16 O 0.25123(14) 0.12881(14) 1.07108(7) 0.0237(4) Uani 1 1 d . . .
O22 O 0.36260(12) 0.14480(13) 0.60316(6) 0.0179(4) Uani 1 1 d . . .
O24 O 0.41406(14) 0.36130(15) 0.64474(8) 0.0236(4) Uani 1 1 d . . .
O26 O 0.38046(15) 0.02243(16) 0.71482(8) 0.0270(5) Uani 1 1 d . . .
Cu1 Cu 0.35601(2) 0.19557(2) 0.672318(11) 0.01472(9) Uani 1 1 d . . .
Cu2 Cu 0.23367(2) 0.31566(2) 1.081301(11) 0.01485(9) Uani 1 1 d . . .
H12 H 0.158(2) 0.513(2) 1.0793(12) 0.021(9) Uiso 1 1 d . . .
H10A H 0.182(2) 0.060(3) 0.6845(12) 0.029(9) Uiso 1 1 d . . .
H26 H 0.375(2) 0.049(2) 0.7397(12) 0.029(10) Uiso 1 1 d . . .
H10B H 0.231(3) -0.011(3) 0.7009(15) 0.055(14) Uiso 1 1 d . . .
H24 H 0.391(2) 0.406(2) 0.6611(11) 0.025(9) Uiso 1 1 d . . .
H16 H 0.275(3) 0.149(4) 1.0366(17) 0.097(16) Uiso 1 1 d . . .

loop_
_atom_site_aniso_label
_atom_site_aniso_U_11
_atom_site_aniso_U_22
_atom_site_aniso_U_33
_atom_site_aniso_U_23
_atom_site_aniso_U_13
_atom_site_aniso_U_12
C1 0.0146(14) 0.0316(16) 0.0151(14) 0.0018(12) 0.0012(11) 0.0026(12)
C2 0.0146(13) 0.0295(15) 0.0114(12) 0.0004(11) -0.0005(10) -0.0020(11)
C3 0.0214(15) 0.0255(15) 0.0161(13) -0.0046(11) 0.0022(11) -0.0010(12)
C4 0.0288(16) 0.0231(15) 0.0208(15) 0.0022(11) 0.0020(12) 0.0011(13)
C5 0.0199(14) 0.0302(15) 0.0134(13) 0.0034(12) 0.0014(11) -0.0054(12)
C6 0.0129(13) 0.0285(15) 0.0104(12) -0.0003(11) -0.0022(10) -0.0045(11)
C7 0.0119(13) 0.0231(14) 0.0153(13) 0.0006(11) -0.0027(11) -0.0012(11)
C8 0.0166(14) 0.0281(16) 0.0134(13) -0.0004(11) 0.0021(11) -0.0037(12)
C11 0.0175(14) 0.0305(16) 0.0216(14) 0.0016(12) -0.0043(11) 0.0008(12)
C12 0.0272(16) 0.0244(15) 0.0265(15) 0.0018(12) -0.0005(12) 0.0039(13)
C13 0.0201(15) 0.0230(15) 0.0189(14) -0.0020(11) 0.0040(11) 0.0049(12)
C14 0.0203(14) 0.0250(14) 0.0145(13) -0.0048(11) 0.0051(11) 0.0032(12)
C15 0.0222(15) 0.0227(15) 0.0226(14) -0.0046(12) -0.0029(11) -0.0061(12)
C16 0.0269(16) 0.0244(15) 0.0252(15) -0.0030(12) 0.0001(12) -0.0038(13)
C21 0.0176(14) 0.0336(16) 0.0179(14) -0.0020(12) 0.0041(11) 0.0022(12)
C22 0.0162(14) 0.0342(16) 0.0155(13) 0.0002(12) 0.0037(11) 0.0003(12)
C23 0.0140(14) 0.0283(16) 0.0248(15) 0.0001(12) -0.0017(11) -0.0037(12)
C24 0.0199(15) 0.0291(16) 0.0284(16) 0.0035(13) -0.0014(12) -0.0012(13)
C25 0.0196(14) 0.0271(15) 0.0198(14) -0.0001(12) -0.0051(11) 0.0053(12)
C26 0.0267(16) 0.0258(16) 0.0267(16) -0.0010(12) 0.0003(13) 0.0037(13)
N1 0.0179(12) 0.0197(12) 0.0153(11) -0.0020(9) -0.0013(9) -0.0017(9)
N2 0.0159(11) 0.0228(12) 0.0164(11) -0.0007(10) -0.0015(9) 0.0010(9)
O1A 0.0292(11) 0.0304(11) 0.0098(9) 0.0007(8) 0.0025(8) 0.0007(9)
O1B 0.0443(13) 0.0338(12) 0.0176(10) 0.0070(9) 0.0105(9) 0.0117(10)
O8A 0.0590(15) 0.0268(12) 0.0176(10) 0.0016(9) 0.0071(10) 0.0050(11)
O8B 0.0248(11) 0.0287(10) 0.0103(9) -0.0011(8) 0.0005(8) -0.0005(8)
O10 0.0290(14) 0.0254(13) 0.0276(12) 0.0057(9) -0.0006(10) -0.0033(10)
O12 0.0283(12) 0.0205(12) 0.0449(14) -0.0054(10) 0.0014(10) -0.0045(10)
O14 0.0145(9) 0.0226(10) 0.0087(8) -0.0015(7) 0.0006(7) 0.0019(8)
O16 0.0264(11) 0.0249(11) 0.0199(10) 0.0019(8) -0.0007(8) 0.0016(8)
O22 0.0150(9) 0.0267(10) 0.0121(9) -0.0023(8) 0.0021(7) 0.0019(8)
O24 0.0200(11) 0.0255(11) 0.0252(11) 0.0007(9) -0.0021(8) 0.0036(9)
O26 0.0278(12) 0.0314(12) 0.0219(11) -0.0060(10) 0.0002(9) -0.0027(9)
Cu1 0.01380(16) 0.02211(17) 0.00826(15) -0.00097(13) -0.00013(12) 0.00061(13)
Cu2 0.01444(17) 0.02243(18) 0.00769(15) 0.00016(13) 0.00031(12) -0.00179(13)

loop_
_atom_type_symbol
_atom_type_description
_atom_type_scat_dispersion_real
_atom_type_scat_dispersion_imag
_atom_type_scat_source
C C 0.0033 0.0016 'International Tables Vol C Tables 4.2.6.8 and 6.1.1.4'
H H 0.0000 0.0000 'International Tables Vol C Tables 4.2.6.8 and 6.1.1.4'
N N 0.0061 0.0033 'International Tables Vol C Tables 4.2.6.8 and 6.1.1.4'
O O 0.0106 0.0060 'International Tables Vol C Tables 4.2.6.8 and 6.1.1.4'
Cu Cu 0.3201 1.2651 'International Tables Vol C Tables 4.2.6.8 and 6.1.1.4'

loop_
_geom_angle_atom_site_label_1
_geom_angle_atom_site_label_2
_geom_angle_atom_site_label_3
_geom_angle
_geom_angle_site_symmetry_1
_geom_angle_site_symmetry_3
_geom_angle_publ_flag
O1B C1 O1A 126.3(2) . . ?
O1B C1 C2 118.1(2) . . ?
O1A C1 C2 115.7(2) . . ?
C3 C2 C7 119.2(2) . . ?
C3 C2 C1 121.5(2) . . ?
C7 C2 C1 119.3(2) . . ?
C2 C3 C4 120.0(2) . . ?
C5 C4 C3 120.1(3) . . ?
C6 C5 C4 120.5(2) . . ?
C5 C6 C7 118.9(2) . . ?
C5 C6 C8 121.9(2) . . ?
C7 C6 C8 119.2(2) . . ?
C6 C7 C2 121.2(2) . . ?
O8A C8 O8B 126.0(2) . . ?
O8A C8 C6 117.8(2) . . ?
O8B C8 C6 116.2(2) . . ?
N1 C11 C12 112.6(2) . . ?
O12 C12 C11 107.0(2) . . ?
N1 C13 C14 110.9(2) 8_565 . ?
O14 C14 C13 107.0(2) . . ?
N1 C15 C16 113.7(2) . . ?
O16 C16 C15 111.1(2) . . ?
N2 C21 C22 111.5(2) . . ?
O22 C22 C21 107.6(2) . . ?
N2 C23 C24 113.2(2) . . ?
O24 C24 C23 111.0(2) . . ?
N2 C25 C26 114.1(2) . . ?
O26 C26 C25 112.3(2) . . ?
C15 N1 C11 108.0(2) . . ?
C15 N1 C13 111.1(2) . 8_566 ?
C11 N1 C13 111.6(2) . 8_566 ?
C15 N1 Cu2 111.52(16) . . ?
C11 N1 Cu2 108.70(16) . . ?
C13 N1 Cu2 105.84(15) 8_566 . ?
C23 N2 C25 108.0(2) . . ?
C23 N2 C21 112.5(2) . . ?
C25 N2 C21 110.8(2) . . ?
C23 N2 Cu1 108.00(16) . . ?
C25 N2 Cu1 111.38(16) . . ?
C21 N2 Cu1 106.19(15) . . ?
C1 O1A Cu2 131.22(18) . . ?
C8 O8B Cu1 131.21(18) . . ?
C12 O12 Cu2 110.75(17) . . ?
C14 O14 Cu1 123.78(15) . . ?
C14 O14 Cu2 108.30(14) . 8_565 ?
Cu1 O14 Cu2 95.84(7) . 8_565 ?
C22 O22 Cu1 109.48(15) . . ?
C22 O22 Cu2 126.16(15) . 8_565 ?
Cu1 O22 Cu2 97.50(7) . 8_565 ?
O22 Cu1 O8B 174.11(8) . . ?
O22 Cu1 O14 80.62(7) . . ?
O8B Cu1 O14 95.40(7) . . ?
O22 Cu1 N2 85.31(8) . . ?
O8B Cu1 N2 98.78(8) . . ?
O14 Cu1 N2 165.77(8) . . ?
O22 Cu1 Cu2 41.51(5) . 8_565 ?
O8B Cu1 Cu2 133.28(5) . 8_565 ?
O14 Cu1 Cu2 42.10(5) . 8_565 ?
N2 Cu1 Cu2 124.92(6) . 8_565 ?
O22 Cu2 O1A 97.46(8) 8_566 . ?
O22 Cu2 O14 80.10(7) 8_566 8_566 ?
O1A Cu2 O14 175.30(8) . 8_566 ?
O22 Cu2 N1 164.61(8) 8_566 . ?
O1A Cu2 N1 97.76(8) . . ?
O14 Cu2 N1 84.88(8) 8_566 . ?
O22 Cu2 O12 106.32(8) 8_566 . ?
O1A Cu2 O12 83.18(8) . . ?
O14 Cu2 O12 93.62(7) 8_566 . ?
N1 Cu2 O12 77.82(8) . . ?
O22 Cu2 Cu1 40.99(5) 8_566 8_566 ?
O1A Cu2 Cu1 136.69(6) . 8_566 ?
O14 Cu2 Cu1 42.07(5) 8_566 8_566 ?
N1 Cu2 Cu1 123.68(6) . 8_566 ?
O12 Cu2 Cu1 114.94(6) . 8_566 ?

loop_
_geom_bond_atom_site_label_1
_geom_bond_atom_site_label_2
_geom_bond_distance
_geom_bond_site_symmetry_2
_geom_bond_publ_flag
C1 O1B 1.245(3) . ?
C1 O1A 1.263(3) . ?
C1 C2 1.510(4) . ?
C2 C3 1.389(4) . ?
C2 C7 1.391(4) . ?
C3 C4 1.390(4) . ?
C4 C5 1.390(4) . ?
C5 C6 1.386(4) . ?
C6 C7 1.391(3) . ?
C6 C8 1.503(4) . ?
C8 O8A 1.244(3) . ?
C8 O8B 1.271(3) . ?
C11 N1 1.490(3) . ?
C11 C12 1.512(4) . ?
C12 O12 1.407(3) . ?
C13 N1 1.501(3) 8_565 ?
C13 C14 1.524(4) . ?
C14 O14 1.423(3) . ?
C15 N1 1.484(3) . ?
C15 C16 1.509(4) . ?
C16 O16 1.427(3) . ?
C21 N2 1.499(3) . ?
C21 C22 1.526(4) . ?
C22 O22 1.413(3) . ?
C23 N2 1.486(3) . ?
C23 C24 1.508(4) . ?
C24 O24 1.425(3) . ?
C25 N2 1.489(3) . ?
C25 C26 1.514(4) . ?
C26 O26 1.426(3) . ?
N1 C13 1.501(3) 8_566 ?
N1 Cu2 2.079(2) . ?
N2 Cu1 2.056(2) . ?
O1A Cu2 1.9520(17) . ?
O8B Cu1 1.9531(17) . ?
O12 Cu2 2.328(2) . ?
O14 Cu1 1.9595(16) . ?
O14 Cu2 1.9606(16) 8_565 ?
O22 Cu1 1.9247(17) . ?
O22 Cu2 1.9450(17) 8_565 ?
Cu1 Cu2 2.9094(4) 8_565 ?
Cu2 O22 1.9450(17) 8_566 ?
Cu2 O14 1.9606(16) 8_566 ?
Cu2 Cu1 2.9094(4) 8_566 ?
